data_7232694
loop_
_publ_author_name
'Bendzi\'nska-Berus, Wioletta'
'Jelecki, Maciej'
'Kwit, Marcin'
'Rychlewska, Urszula'

_publ_section_title
;
 Transfer of chirality in N-triphenylacetylamino acids and chiral
 derivatives of N-triphenylacetyl Gly--Gly dipeptide and control of their
 assembly with steric constraints
;
_journal_issue 22
_journal_name_full CrystEngComm
_journal_page_first 3420
_journal_paper_doi 10.1039/C9CE00429G
_journal_volume 21
_journal_year 2019
_chemical_absolute_configuration rmad
_chemical_formula_moiety 'C28 H32 N2 O2'
_chemical_formula_sum 'C28 H32 N2 O2'
_chemical_formula_weight 428.55
_chemical_name_systematic N-(triphenylacetyl)glycylamino(1-tert-butyl)ethane
_space_group_crystal_system triclinic
_space_group_IT_number 1
_space_group_name_Hall 'P 1'
_space_group_name_H-M_alt 'P 1'
_symmetry_space_group_name_Hall 'P 1'
_symmetry_space_group_name_H-M 'P 1'
_atom_sites_solution_hydrogens geom
_atom_sites_solution_primary direct
_atom_sites_solution_secondary difmap
_audit_creation_method SHELXL-2014/7
_audit_update_record
;
2019-03-05 deposited with the CCDC.    2019-04-23 downloaded from the CCDC.
;
_cell_angle_alpha 104.385(2)
_cell_angle_beta 99.112(2)
_cell_angle_gamma 92.482(2)
_cell_formula_units_Z 2
_cell_length_a 9.8268(2)
_cell_length_b 10.7524(2)
_cell_length_c 12.3034(3)
_cell_measurement_reflns_used 21616
_cell_measurement_temperature 130(2)
_cell_measurement_theta_max 76.3190
_cell_measurement_theta_min 3.7480
_cell_volume 1238.70(5)
_computing_cell_refinement
;
CrysAlisPro, Agilent Technologies (2014)
;
_computing_data_collection
;
CrysAlisPro, Agilent Technologies (2014)
;
_computing_data_reduction
;
CrysAlisPro, Agilent Technologies (2014)
;
_computing_molecular_graphics 'Mercury (Bruno, et al. 2002)'
_computing_structure_refinement 'SHELXL-2014/7 (Sheldrick, 2015)'
_computing_structure_solution 'SHELXT (Sheldrick, 2015)'
_diffrn_ambient_temperature 130(2)
_diffrn_detector_area_resol_mean 10.5357
_diffrn_measured_fraction_theta_full 0.999
_diffrn_measured_fraction_theta_max 0.979
_diffrn_measurement_device_type 'SuperNova, Atlas detector'
_diffrn_measurement_method '\w scans'
_diffrn_radiation_type CuK\a
_diffrn_radiation_wavelength 1.54178
_diffrn_reflns_av_R_equivalents 0.0177
_diffrn_reflns_av_unetI/netI 0.0172
_diffrn_reflns_Laue_measured_fraction_full 0.999
_diffrn_reflns_Laue_measured_fraction_max 0.979
_diffrn_reflns_limit_h_max 12
_diffrn_reflns_limit_h_min -12
_diffrn_reflns_limit_k_max 13
_diffrn_reflns_limit_k_min -13
_diffrn_reflns_limit_l_max 15
_diffrn_reflns_limit_l_min -15
_diffrn_reflns_number 24231
_diffrn_reflns_point_group_measured_fraction_full 0.967
_diffrn_reflns_point_group_measured_fraction_max 0.930
_diffrn_reflns_theta_full 67.679
_diffrn_reflns_theta_max 76.551
_diffrn_reflns_theta_min 3.767
_diffrn_source 'SuperNova (Cu) X-ray Source'
_exptl_absorpt_coefficient_mu 0.564
_exptl_absorpt_correction_T_max 1.00000
_exptl_absorpt_correction_T_min 0.89162
_exptl_absorpt_correction_type multi-scan
_exptl_absorpt_process_details
;
CrysAlisPro, Agilent Technologies,
Version 1.171.37.33 Empirical absorption correction using spherical harmonics,
implemented in SCALE3 ABSPACK scaling algorithm, 2014.
;
_exptl_crystal_colour colourless
_exptl_crystal_density_diffrn 1.149
_exptl_crystal_description plate
_exptl_crystal_F_000 460
_exptl_crystal_size_max 0.100
_exptl_crystal_size_mid 0.100
_exptl_crystal_size_min 0.050
_refine_diff_density_max 0.235
_refine_diff_density_min -0.205
_refine_diff_density_rms 0.030
_refine_ls_abs_structure_details
;
 Flack x determined using 4452 quotients [(I+)-(I-)]/[(I+)+(I-)]
 (Parsons, Flack and Wagner, Acta Cryst. B69 (2013) 249-259).
;
_refine_ls_abs_structure_Flack 0.00(7)
_refine_ls_extinction_coef 0.0085(5)
_refine_ls_extinction_expression Fc^*^=kFc[1+0.001xFc^2^\l^3^/sin(2\q)]^-1/4^
_refine_ls_extinction_method 'SHELXL-2014/7 (Sheldrick 2014'
_refine_ls_goodness_of_fit_ref 1.080
_refine_ls_hydrogen_treatment constr
_refine_ls_matrix_type full
_refine_ls_number_parameters 586
_refine_ls_number_reflns 9684
_refine_ls_number_restraints 3
_refine_ls_restrained_S_all 1.080
_refine_ls_R_factor_all 0.0319
_refine_ls_R_factor_gt 0.0316
_refine_ls_shift/su_max 0.000
_refine_ls_shift/su_mean 0.000
_refine_ls_structure_factor_coef Fsqd
_refine_ls_weighting_details 'w=1/[\s^2^(Fo^2^)+(0.0415P)^2^+0.2575P] where P=(Fo^2^+2Fc^2^)/3'
_refine_ls_weighting_scheme calc
_refine_ls_wR_factor_gt 0.0852
_refine_ls_wR_factor_ref 0.0855
_reflns_Friedel_coverage 0.900
_reflns_Friedel_fraction_full 0.936
_reflns_Friedel_fraction_max 0.880
_reflns_number_gt 9586
_reflns_number_total 9684
_reflns_threshold_expression 'I > 2\s(I)'
_cod_data_source_file c9ce00429g2.cif
_cod_data_source_block 15
_cod_depositor_comments 'Adding full bibliography for 7232683--7232694.cif.'
_cod_database_code 7232694
_shelx_shelxl_version_number 2014/7
_shelx_space_group_comment
;
The symmetry employed for this shelxl refinement is uniquely defined
by the following loop, which should always be used as a source of
symmetry information in preference to the above space-group names.
They are only intended as comments.
;
_shelx_estimated_absorpt_t_min 0.946
_shelx_estimated_absorpt_t_max 0.972

loop_
_space_group_symop_operation_xyz
'x, y, z'

loop_
_atom_site_label
_atom_site_type_symbol
_atom_site_fract_x
_atom_site_fract_y
_atom_site_fract_z
_atom_site_U_iso_or_equiv
_atom_site_adp_type
_atom_site_occupancy
_atom_site_site_symmetry_order
_atom_site_calc_flag
_atom_site_refinement_flags_posn
_atom_site_refinement_flags_adp
C1A C 0.7713(2) 0.6029(2) 0.63722(17) 0.0226(4) Uani 1 1 d . .
C2A C 0.6004(2) 0.71699(19) 0.39566(18) 0.0229(4) Uani 1 1 d . .
C3A C 0.6079(2) 0.6307(2) 0.4772(2) 0.0313(5) Uani 1 1 d . .
H3AA H 0.5263 0.6388 0.5157 0.038 Uiso 1 1 calc R U
H3AB H 0.6077 0.5396 0.4344 0.038 Uiso 1 1 calc R U
C4A C 0.4744(2) 0.73620(18) 0.21005(16) 0.0245(4) Uani 1 1 d . .
H4A H 0.5648 0.7814 0.2083 0.029 Uiso 1 1 calc R U
C5A C 0.3654(2) 0.8366(2) 0.21769(18) 0.0284(4) Uani 1 1 d . .
C6A C 0.3607(3) 0.8978(3) 0.1181(3) 0.0486(7) Uani 1 1 d . .
H6AA H 0.4535 0.9352 0.1180 0.058 Uiso 1 1 calc R U
H6AB H 0.2968 0.9656 0.1258 0.058 Uiso 1 1 calc R U
H6AC H 0.3290 0.8319 0.0464 0.058 Uiso 1 1 calc R U
C7A C 0.4080(3) 0.9411(3) 0.3282(3) 0.0556(8) Uani 1 1 d . .
H7AA H 0.3439 1.0087 0.3310 0.067 Uiso 1 1 calc R U
H7AB H 0.5020 0.9782 0.3320 0.067 Uiso 1 1 calc R U
H7AC H 0.4054 0.9037 0.3929 0.067 Uiso 1 1 calc R U
C8A C 0.2228(3) 0.7746(3) 0.2143(3) 0.0546(8) Uani 1 1 d . .
H8AA H 0.1939 0.7096 0.1416 0.066 Uiso 1 1 calc R U
H8AB H 0.1568 0.8406 0.2219 0.066 Uiso 1 1 calc R U
H8AC H 0.2256 0.7333 0.2771 0.066 Uiso 1 1 calc R U
C9A C 0.4424(3) 0.6223(2) 0.1049(2) 0.0432(6) Uani 1 1 d . .
H9AA H 0.4251 0.6541 0.0363 0.052 Uiso 1 1 calc R U
H9AB H 0.3602 0.5699 0.1091 0.052 Uiso 1 1 calc R U
H9AC H 0.5213 0.5696 0.1016 0.052 Uiso 1 1 calc R U
C10A C 0.9041(2) 0.65517(18) 0.72767(17) 0.0211(4) Uani 1 1 d . .
C11A C 0.8564(2) 0.72823(19) 0.83825(17) 0.0228(4) Uani 1 1 d . .
C12A C 0.7198(2) 0.7178(2) 0.8551(2) 0.0309(5) Uani 1 1 d . .
H12A H 0.6526 0.6611 0.7984 0.037 Uiso 1 1 calc R U
C13A C 0.6811(3) 0.7898(3) 0.9544(2) 0.0409(6) Uani 1 1 d . .
H13A H 0.5872 0.7832 0.9638 0.049 Uiso 1 1 calc R U
C14A C 0.7770(3) 0.8704(2) 1.0391(2) 0.0372(5) Uani 1 1 d . .
H14A H 0.7498 0.9191 1.1066 0.045 Uiso 1 1 calc R U
C15A C 0.9132(3) 0.8796(2) 1.02464(19) 0.0320(5) Uani 1 1 d . .
H15A H 0.9807 0.9332 1.0834 0.038 Uiso 1 1 calc R U
C16A C 0.9520(2) 0.8107(2) 0.92427(18) 0.0269(4) Uani 1 1 d . .
H16A H 1.0455 0.8201 0.9144 0.032 Uiso 1 1 calc R U
C21A C 0.9827(2) 0.53760(18) 0.74268(17) 0.0210(4) Uani 1 1 d . .
C22A C 0.9885(2) 0.4373(2) 0.64663(18) 0.0257(4) Uani 1 1 d . .
H22A H 0.9379 0.4396 0.5748 0.031 Uiso 1 1 calc R U
C23A C 1.0668(2) 0.3346(2) 0.6544(2) 0.0295(5) Uani 1 1 d . .
H23A H 1.0691 0.2673 0.5881 0.035 Uiso 1 1 calc R U
C24A C 1.1417(2) 0.3299(2) 0.7586(2) 0.0313(5) Uani 1 1 d . .
H24A H 1.1965 0.2603 0.7639 0.038 Uiso 1 1 calc R U
C25A C 1.1358(2) 0.4274(2) 0.8547(2) 0.0302(5) Uani 1 1 d . .
H25A H 1.1858 0.4241 0.9265 0.036 Uiso 1 1 calc R U
C26A C 1.0569(2) 0.5310(2) 0.84685(18) 0.0256(4) Uani 1 1 d . .
H26A H 1.0539 0.5976 0.9135 0.031 Uiso 1 1 calc R U
C31A C 0.9980(2) 0.74903(19) 0.68854(16) 0.0223(4) Uani 1 1 d . .
C32A C 0.9588(2) 0.8730(2) 0.68871(18) 0.0269(4) Uani 1 1 d . .
H32A H 0.8768 0.8996 0.7161 0.032 Uiso 1 1 calc R U
C33A C 1.0372(3) 0.9576(2) 0.6498(2) 0.0334(5) Uani 1 1 d . .
H33A H 1.0075 1.0403 0.6493 0.040 Uiso 1 1 calc R U
C34A C 1.1587(3) 0.9221(2) 0.6115(2) 0.0389(6) Uani 1 1 d . .
H34A H 1.2124 0.9797 0.5845 0.047 Uiso 1 1 calc R U
C35A C 1.2003(3) 0.8014(3) 0.6134(2) 0.0404(6) Uani 1 1 d . .
H35A H 1.2843 0.7767 0.5887 0.048 Uiso 1 1 calc R U
C36A C 1.1207(2) 0.7154(2) 0.6512(2) 0.0306(5) Uani 1 1 d . .
H36A H 1.1509 0.6326 0.6512 0.037 Uiso 1 1 calc R U
O1A O 0.70072(16) 0.50587(14) 0.63931(13) 0.0286(3) Uani 1 1 d . .
O2A O 0.68805(15) 0.80673(14) 0.40986(13) 0.0264(3) Uani 1 1 d . .
N1A N 0.73291(18) 0.66883(18) 0.56059(15) 0.0265(4) Uani 1 1 d . .
H1A H 0.7853 0.7375 0.5609 0.032 Uiso 1 1 calc R U
N2A N 0.49335(18) 0.68223(17) 0.30902(15) 0.0260(4) Uani 1 1 d . .
H2A H 0.4303 0.6230 0.3118 0.031 Uiso 1 1 calc R U
C1B C 0.2380(2) 0.39652(19) 0.36122(17) 0.0215(4) Uani 1 1 d . .
C2B C 0.4152(2) 0.2555(2) 0.58061(17) 0.0238(4) Uani 1 1 d . .
C3B C 0.3948(2) 0.3659(2) 0.5245(2) 0.0339(5) Uani 1 1 d . .
H3BA H 0.3869 0.4465 0.5822 0.041 Uiso 1 1 calc R U
H3BB H 0.4747 0.3792 0.4875 0.041 Uiso 1 1 calc R U
C4B C 0.5652(2) 0.16657(19) 0.71482(18) 0.0286(4) Uani 1 1 d . .
H4B H 0.4743 0.1367 0.7305 0.034 Uiso 1 1 calc R U
C5B C 0.6554(2) 0.2284(2) 0.83092(17) 0.0281(4) Uani 1 1 d . .
C6B C 0.8017(3) 0.2700(3) 0.8190(2) 0.0514(8) Uani 1 1 d . .
H6BA H 0.7976 0.3337 0.7739 0.062 Uiso 1 1 calc R U
H6BB H 0.8448 0.1948 0.7805 0.062 Uiso 1 1 calc R U
H6BC H 0.8567 0.3083 0.8947 0.062 Uiso 1 1 calc R U
C7B C 0.5899(4) 0.3451(3) 0.8928(2) 0.0471(7) Uani 1 1 d . .
H7BA H 0.6368 0.3736 0.9724 0.057 Uiso 1 1 calc R U
H7BB H 0.4917 0.3218 0.8902 0.057 Uiso 1 1 calc R U
H7BC H 0.5990 0.4151 0.8557 0.057 Uiso 1 1 calc R U
C8B C 0.6648(3) 0.1291(2) 0.9022(2) 0.0353(5) Uani 1 1 d . .
H8BA H 0.7147 0.1700 0.9793 0.042 Uiso 1 1 calc R U
H8BB H 0.7142 0.0570 0.8665 0.042 Uiso 1 1 calc R U
H8BC H 0.5713 0.0970 0.9063 0.042 Uiso 1 1 calc R U
C9B C 0.6187(4) 0.0498(3) 0.6430(3) 0.0649(10) Uani 1 1 d . .
H9BA H 0.7069 0.0750 0.6235 0.078 Uiso 1 1 calc R U
H9BB H 0.5513 0.0141 0.5730 0.078 Uiso 1 1 calc R U
H9BC H 0.6324 -0.0155 0.6861 0.078 Uiso 1 1 calc R U
C10B C 0.1094(2) 0.34412(18) 0.26713(16) 0.0197(4) Uani 1 1 d . .
C11B C 0.1625(2) 0.27103(18) 0.15894(17) 0.0215(4) Uani 1 1 d . .
C12B C 0.3016(2) 0.2790(2) 0.1477(2) 0.0303(5) Uani 1 1 d . .
H12B H 0.3679 0.3313 0.2083 0.036 Uiso 1 1 calc R U
C13B C 0.3437(3) 0.2114(3) 0.0489(2) 0.0383(6) Uani 1 1 d . .
H13B H 0.4389 0.2171 0.0431 0.046 Uiso 1 1 calc R U
C14B C 0.2496(3) 0.1362(2) -0.0406(2) 0.0386(6) Uani 1 1 d . .
H14B H 0.2794 0.0910 -0.1083 0.046 Uiso 1 1 calc R U
C15B C 0.1114(3) 0.1271(2) -0.03131(19) 0.0341(5) Uani 1 1 d . .
H15B H 0.0457 0.0757 -0.0928 0.041 Uiso 1 1 calc R U
C16B C 0.0686(2) 0.1931(2) 0.06792(18) 0.0274(4) Uani 1 1 d . .
H16B H -0.0264 0.1849 0.0740 0.033 Uiso 1 1 calc R U
C21B C 0.0348(2) 0.46249(18) 0.24889(17) 0.0211(4) Uani 1 1 d . .
C22B C 0.0185(2) 0.5579(2) 0.34495(18) 0.0250(4) Uani 1 1 d . .
H22B H 0.0597 0.5517 0.4184 0.030 Uiso 1 1 calc R U
C23B C -0.0570(2) 0.6616(2) 0.33479(19) 0.0286(5) Uani 1 1 d . .
H23B H -0.0669 0.7259 0.4010 0.034 Uiso 1 1 calc R U
C24B C -0.1180(2) 0.6717(2) 0.2280(2) 0.0291(5) Uani 1 1 d . .
H24B H -0.1719 0.7414 0.2209 0.035 Uiso 1 1 calc R U
C25B C -0.0998(2) 0.5797(2) 0.13223(19) 0.0286(5) Uani 1 1 d . .
H25B H -0.1399 0.5873 0.0589 0.034 Uiso 1 1 calc R U
C26B C -0.0230(2) 0.47553(19) 0.14219(18) 0.0244(4) Uani 1 1 d . .
H26B H -0.0102 0.4133 0.0756 0.029 Uiso 1 1 calc R U
C31B C 0.0106(2) 0.24971(19) 0.30157(16) 0.0209(4) Uani 1 1 d . .
C32B C 0.0501(2) 0.12714(19) 0.30555(17) 0.0244(4) Uani 1 1 d . .
H32B H 0.1347 0.1012 0.2828 0.029 Uiso 1 1 calc R U
C33B C -0.0320(2) 0.0424(2) 0.34213(19) 0.0294(5) Uani 1 1 d . .
H33B H -0.0016 -0.0391 0.3465 0.035 Uiso 1 1 calc R U
C34B C -0.1572(3) 0.0764(2) 0.3720(2) 0.0344(5) Uani 1 1 d . .
H34B H -0.2136 0.0187 0.3966 0.041 Uiso 1 1 calc R U
C35B C -0.1997(3) 0.1954(2) 0.3656(2) 0.0380(6) Uani 1 1 d . .
H35B H -0.2863 0.2190 0.3854 0.046 Uiso 1 1 calc R U
C36B C -0.1170(2) 0.2815(2) 0.3306(2) 0.0289(4) Uani 1 1 d . .
H36B H -0.1483 0.3629 0.3266 0.035 Uiso 1 1 calc R U
N1B N 0.26941(19) 0.33256(18) 0.44040(16) 0.0277(4) Uani 1 1 d . .
H1B H 0.2120 0.2680 0.4416 0.033 Uiso 1 1 calc R U
N2B N 0.53625(18) 0.26256(17) 0.64920(15) 0.0269(4) Uani 1 1 d . .
H2B H 0.5997 0.3254 0.6553 0.032 Uiso 1 1 calc R U
O1B O 0.31131(15) 0.49181(14) 0.35988(13) 0.0290(3) Uani 1 1 d . .
O2B O 0.32261(15) 0.16862(14) 0.56281(13) 0.0279(3) Uani 1 1 d . .

loop_
_atom_site_aniso_label
_atom_site_aniso_U_11
_atom_site_aniso_U_22
_atom_site_aniso_U_33
_atom_site_aniso_U_23
_atom_site_aniso_U_13
_atom_site_aniso_U_12
C1A 0.0228(10) 0.0237(9) 0.0217(9) 0.0080(8) 0.0022(8) -0.0005(8)
C2A 0.0198(9) 0.0233(9) 0.0266(10) 0.0092(8) 0.0027(8) 0.0007(7)
C3A 0.0282(11) 0.0353(12) 0.0310(11) 0.0188(10) -0.0070(9) -0.0069(9)
C4A 0.0264(10) 0.0250(9) 0.0244(9) 0.0122(8) 0.0025(7) 0.0002(8)
C5A 0.0219(10) 0.0333(10) 0.0324(10) 0.0152(9) 0.0010(8) 0.0036(8)
C6A 0.0516(16) 0.0524(16) 0.0564(17) 0.0374(14) 0.0120(13) 0.0180(13)
C7A 0.0500(17) 0.0489(16) 0.0561(18) -0.0017(13) -0.0066(14) 0.0246(14)
C8A 0.0267(13) 0.0688(19) 0.083(2) 0.0488(18) 0.0066(13) 0.0070(12)
C9A 0.0634(17) 0.0343(12) 0.0290(12) 0.0075(9) 0.0008(11) 0.0061(12)
C10A 0.0216(10) 0.0202(9) 0.0211(9) 0.0075(7) 0.0006(8) -0.0017(8)
C11A 0.0284(10) 0.0200(9) 0.0219(9) 0.0091(7) 0.0037(8) 0.0021(8)
C12A 0.0289(11) 0.0336(11) 0.0314(11) 0.0108(9) 0.0058(9) 0.0001(9)
C13A 0.0428(14) 0.0470(14) 0.0398(13) 0.0155(11) 0.0185(12) 0.0113(12)
C14A 0.0570(16) 0.0301(11) 0.0291(11) 0.0103(9) 0.0146(11) 0.0144(11)
C15A 0.0493(14) 0.0234(10) 0.0233(10) 0.0076(8) 0.0036(10) 0.0043(9)
C16A 0.0330(12) 0.0234(9) 0.0242(10) 0.0078(8) 0.0020(9) 0.0022(8)
C21A 0.0205(10) 0.0193(9) 0.0243(9) 0.0084(8) 0.0034(8) -0.0025(7)
C22A 0.0299(11) 0.0249(10) 0.0237(10) 0.0090(8) 0.0056(8) 0.0005(8)
C23A 0.0365(12) 0.0240(10) 0.0302(11) 0.0079(8) 0.0108(9) 0.0043(9)
C24A 0.0309(11) 0.0272(10) 0.0406(12) 0.0143(9) 0.0099(10) 0.0065(9)
C25A 0.0285(11) 0.0321(11) 0.0311(11) 0.0140(9) -0.0013(9) 0.0025(9)
C26A 0.0272(10) 0.0242(9) 0.0247(10) 0.0078(8) 0.0010(8) 0.0006(8)
C31A 0.0252(10) 0.0223(9) 0.0170(9) 0.0059(7) -0.0021(8) -0.0068(8)
C32A 0.0309(11) 0.0225(10) 0.0253(10) 0.0074(8) -0.0012(9) -0.0033(8)
C33A 0.0448(14) 0.0219(10) 0.0310(11) 0.0088(9) -0.0006(10) -0.0090(9)
C34A 0.0433(14) 0.0354(12) 0.0395(13) 0.0164(11) 0.0059(11) -0.0153(11)
C35A 0.0329(13) 0.0446(14) 0.0483(14) 0.0187(12) 0.0128(11) -0.0064(11)
C36A 0.0284(11) 0.0296(11) 0.0350(12) 0.0123(9) 0.0048(9) -0.0026(9)
O1A 0.0269(8) 0.0264(7) 0.0310(8) 0.0121(6) -0.0036(6) -0.0087(6)
O2A 0.0220(7) 0.0252(7) 0.0320(7) 0.0109(6) -0.0003(6) -0.0021(6)
N1A 0.0230(9) 0.0283(9) 0.0276(9) 0.0129(7) -0.0043(7) -0.0073(7)
N2A 0.0250(8) 0.0267(8) 0.0272(8) 0.0141(7) -0.0023(7) -0.0042(7)
C1B 0.0207(10) 0.0211(9) 0.0229(9) 0.0080(7) 0.0012(8) 0.0004(7)
C2B 0.0241(10) 0.0257(9) 0.0219(9) 0.0094(8) 0.0006(8) -0.0008(8)
C3B 0.0292(12) 0.0345(12) 0.0362(12) 0.0197(10) -0.0129(10) -0.0113(9)
C4B 0.0279(10) 0.0254(10) 0.0317(10) 0.0109(8) -0.0027(8) 0.0027(8)
C5B 0.0285(10) 0.0322(10) 0.0250(10) 0.0125(8) 0.0020(8) -0.0019(8)
C6B 0.0318(13) 0.082(2) 0.0453(15) 0.0378(15) -0.0086(11) -0.0151(13)
C7B 0.076(2) 0.0368(13) 0.0321(12) 0.0114(10) 0.0130(12) 0.0128(13)
C8B 0.0361(12) 0.0415(12) 0.0341(12) 0.0209(10) 0.0049(10) 0.0055(10)
C9B 0.098(3) 0.0513(17) 0.0359(14) 0.0011(12) -0.0101(15) 0.0361(18)
C10B 0.0210(9) 0.0189(9) 0.0195(9) 0.0071(7) 0.0017(7) 0.0006(7)
C11B 0.0254(10) 0.0191(9) 0.0224(9) 0.0101(7) 0.0036(8) 0.0033(7)
C12B 0.0291(11) 0.0345(11) 0.0320(11) 0.0142(9) 0.0098(9) 0.0050(9)
C13B 0.0386(13) 0.0442(13) 0.0417(13) 0.0193(11) 0.0203(11) 0.0111(11)
C14B 0.0612(17) 0.0349(12) 0.0303(11) 0.0158(10) 0.0234(12) 0.0184(12)
C15B 0.0531(15) 0.0239(11) 0.0254(11) 0.0064(9) 0.0060(10) 0.0067(10)
C16B 0.0334(12) 0.0233(9) 0.0256(10) 0.0080(8) 0.0030(9) 0.0028(8)
C21B 0.0196(10) 0.0204(9) 0.0239(9) 0.0089(8) 0.0015(8) -0.0009(7)
C22B 0.0281(11) 0.0254(10) 0.0221(9) 0.0081(8) 0.0038(8) 0.0005(8)
C23B 0.0309(12) 0.0257(10) 0.0310(11) 0.0076(9) 0.0103(9) 0.0034(9)
C24B 0.0267(11) 0.0260(10) 0.0386(12) 0.0144(9) 0.0061(9) 0.0062(8)
C25B 0.0286(11) 0.0303(11) 0.0291(11) 0.0144(9) 0.0002(9) 0.0047(9)
C26B 0.0266(10) 0.0231(9) 0.0230(9) 0.0075(8) 0.0007(8) -0.0001(8)
C31B 0.0208(10) 0.0217(9) 0.0184(9) 0.0056(7) -0.0011(7) -0.0035(7)
C32B 0.0254(10) 0.0228(10) 0.0237(10) 0.0067(8) 0.0004(8) -0.0020(8)
C33B 0.0383(13) 0.0219(10) 0.0271(10) 0.0084(8) 0.0017(9) -0.0037(9)
C34B 0.0371(13) 0.0324(11) 0.0339(12) 0.0110(9) 0.0071(10) -0.0122(10)
C35B 0.0284(12) 0.0395(13) 0.0509(14) 0.0158(11) 0.0159(11) -0.0011(10)
C36B 0.0253(11) 0.0274(10) 0.0354(11) 0.0104(9) 0.0064(9) 0.0006(8)
N1B 0.0242(9) 0.0302(9) 0.0285(9) 0.0162(7) -0.0071(7) -0.0090(7)
N2B 0.0237(8) 0.0275(9) 0.0289(9) 0.0125(7) -0.0044(7) -0.0042(7)
O1B 0.0257(8) 0.0273(8) 0.0338(8) 0.0160(6) -0.0054(6) -0.0079(6)
O2B 0.0245(7) 0.0259(7) 0.0334(8) 0.0140(6) -0.0027(6) -0.0041(6)

loop_
_atom_type_symbol
_atom_type_description
_atom_type_scat_dispersion_real
_atom_type_scat_dispersion_imag
_atom_type_scat_source
C C 0.0181 0.0091 'International Tables Vol C Tables 4.2.6.8 and 6.1.1.4'
H H 0.0000 0.0000 'International Tables Vol C Tables 4.2.6.8 and 6.1.1.4'
N N 0.0311 0.0180 'International Tables Vol C Tables 4.2.6.8 and 6.1.1.4'
O O 0.0492 0.0322 'International Tables Vol C Tables 4.2.6.8 and 6.1.1.4'

loop_
_geom_angle_atom_site_label_1
_geom_angle_atom_site_label_2
_geom_angle_atom_site_label_3
_geom_angle
O1A C1A N1A 121.04(19)
O1A C1A C10A 120.82(18)
N1A C1A C10A 118.08(17)
O2A C2A N2A 125.32(19)
O2A C2A C3A 121.14(19)
N2A C2A C3A 113.52(18)
N1A C3A C2A 108.98(17)
N1A C3A H3AA 109.9
C2A C3A H3AA 109.9
N1A C3A H3AB 109.9
C2A C3A H3AB 109.9
H3AA C3A H3AB 108.3
N2A C4A C9A 106.64(17)
N2A C4A C5A 112.19(16)
C9A C4A C5A 114.74(18)
N2A C4A H4A 107.7
C9A C4A H4A 107.7
C5A C4A H4A 107.7
C8A C5A C7A 109.6(2)
C8A C5A C6A 109.0(2)
C7A C5A C6A 108.8(2)
C8A C5A C4A 111.23(19)
C7A C5A C4A 108.81(18)
C6A C5A C4A 109.37(18)
C5A C6A H6AA 109.5
C5A C6A H6AB 109.5
H6AA C6A H6AB 109.5
C5A C6A H6AC 109.5
H6AA C6A H6AC 109.5
H6AB C6A H6AC 109.5
C5A C7A H7AA 109.5
C5A C7A H7AB 109.5
H7AA C7A H7AB 109.5
C5A C7A H7AC 109.5
H7AA C7A H7AC 109.5
H7AB C7A H7AC 109.5
C5A C8A H8AA 109.5
C5A C8A H8AB 109.5
H8AA C8A H8AB 109.5
C5A C8A H8AC 109.5
H8AA C8A H8AC 109.5
H8AB C8A H8AC 109.5
C4A C9A H9AA 109.5
C4A C9A H9AB 109.5
H9AA C9A H9AB 109.5
C4A C9A H9AC 109.5
H9AA C9A H9AC 109.5
H9AB C9A H9AC 109.5
C21A C10A C11A 112.58(16)
C21A C10A C31A 109.54(16)
C11A C10A C31A 109.17(16)
C21A C10A C1A 107.05(16)
C11A C10A C1A 107.07(16)
C31A C10A C1A 111.43(16)
C16A C11A C12A 117.9(2)
C16A C11A C10A 119.31(19)
C12A C11A C10A 122.79(19)
C13A C12A C11A 120.5(2)
C13A C12A H12A 119.7
C11A C12A H12A 119.7
C14A C13A C12A 120.9(2)
C14A C13A H13A 119.5
C12A C13A H13A 119.5
C13A C14A C15A 119.2(2)
C13A C14A H14A 120.4
C15A C14A H14A 120.4
C14A C15A C16A 120.3(2)
C14A C15A H15A 119.9
C16A C15A H15A 119.9
C11A C16A C15A 121.2(2)
C11A C16A H16A 119.4
C15A C16A H16A 119.4
C26A C21A C22A 118.06(18)
C26A C21A C10A 122.70(18)
C22A C21A C10A 119.08(18)
C23A C22A C21A 121.2(2)
C23A C22A H22A 119.4
C21A C22A H22A 119.4
C22A C23A C24A 120.2(2)
C22A C23A H23A 119.9
C24A C23A H23A 119.9
C25A C24A C23A 119.4(2)
C25A C24A H24A 120.3
C23A C24A H24A 120.3
C24A C25A C26A 120.4(2)
C24A C25A H25A 119.8
C26A C25A H25A 119.8
C21A C26A C25A 120.7(2)
C21A C26A H26A 119.6
C25A C26A H26A 119.6
C36A C31A C32A 117.5(2)
C36A C31A C10A 122.68(18)
C32A C31A C10A 119.81(19)
C33A C32A C31A 121.4(2)
C33A C32A H32A 119.3
C31A C32A H32A 119.3
C34A C33A C32A 120.4(2)
C34A C33A H33A 119.8
C32A C33A H33A 119.8
C35A C34A C33A 118.8(2)
C35A C34A H34A 120.6
C33A C34A H34A 120.6
C34A C35A C36A 120.9(2)
C34A C35A H35A 119.5
C36A C35A H35A 119.5
C31A C36A C35A 120.9(2)
C31A C36A H36A 119.6
C35A C36A H36A 119.6
C1A N1A C3A 121.72(18)
C1A N1A H1A 119.1
C3A N1A H1A 119.1
C2A N2A C4A 124.36(17)
C2A N2A H2A 117.8
C4A N2A H2A 117.8
O1B C1B N1B 121.28(19)
O1B C1B C10B 120.65(17)
N1B C1B C10B 118.03(17)
O2B C2B N2B 124.32(19)
O2B C2B C3B 120.18(19)
N2B C2B C3B 115.49(18)
N1B C3B C2B 107.83(18)
N1B C3B H3BA 110.1
C2B C3B H3BA 110.1
N1B C3B H3BB 110.1
C2B C3B H3BB 110.1
H3BA C3B H3BB 108.5
N2B C4B C9B 110.2(2)
N2B C4B C5B 110.98(16)
C9B C4B C5B 115.6(2)
N2B C4B H4B 106.5
C9B C4B H4B 106.5
C5B C4B H4B 106.5
C7B C5B C6B 109.3(2)
C7B C5B C4B 109.76(19)
C6B C5B C4B 111.68(19)
C7B C5B C8B 108.91(18)
C6B C5B C8B 108.48(19)
C4B C5B C8B 108.67(18)
C5B C6B H6BA 109.5
C5B C6B H6BB 109.5
H6BA C6B H6BB 109.5
C5B C6B H6BC 109.5
H6BA C6B H6BC 109.5
H6BB C6B H6BC 109.5
C5B C7B H7BA 109.5
C5B C7B H7BB 109.5
H7BA C7B H7BB 109.5
C5B C7B H7BC 109.5
H7BA C7B H7BC 109.5
H7BB C7B H7BC 109.5
C5B C8B H8BA 109.5
C5B C8B H8BB 109.5
H8BA C8B H8BB 109.5
C5B C8B H8BC 109.5
H8BA C8B H8BC 109.5
H8BB C8B H8BC 109.5
C4B C9B H9BA 109.5
C4B C9B H9BB 109.5
H9BA C9B H9BB 109.5
C4B C9B H9BC 109.5
H9BA C9B H9BC 109.5
H9BB C9B H9BC 109.5
C21B C10B C11B 112.06(15)
C21B C10B C1B 106.43(15)
C11B C10B C1B 107.22(16)
C21B C10B C31B 110.27(16)
C11B C10B C31B 108.82(15)
C1B C10B C31B 112.02(15)
C16B C11B C12B 117.8(2)
C16B C11B C10B 119.30(18)
C12B C11B C10B 122.92(19)
C13B C12B C11B 120.6(2)
C13B C12B H12B 119.7
C11B C12B H12B 119.7
C14B C13B C12B 120.9(2)
C14B C13B H13B 119.5
C12B C13B H13B 119.5
C13B C14B C15B 119.4(2)
C13B C14B H14B 120.3
C15B C14B H14B 120.3
C14B C15B C16B 120.1(2)
C14B C15B H15B 120.0
C16B C15B H15B 120.0
C15B C16B C11B 121.2(2)
C15B C16B H16B 119.4
C11B C16B H16B 119.4
C26B C21B C22B 118.50(18)
C26B C21B C10B 123.29(18)
C22B C21B C10B 118.12(17)
C23B C22B C21B 121.0(2)
C23B C22B H22B 119.5
C21B C22B H22B 119.5
C22B C23B C24B 120.1(2)
C22B C23B H23B 120.0
C24B C23B H23B 120.0
C25B C24B C23B 119.5(2)
C25B C24B H24B 120.3
C23B C24B H24B 120.3
C24B C25B C26B 120.6(2)
C24B C25B H25B 119.7
C26B C25B H25B 119.7
C21B C26B C25B 120.35(19)
C21B C26B H26B 119.8
C25B C26B H26B 119.8
C36B C31B C32B 117.39(19)
C36B C31B C10B 122.93(18)
C32B C31B C10B 119.68(18)
C33B C32B C31B 121.4(2)
C33B C32B H32B 119.3
C31B C32B H32B 119.3
C34B C33B C32B 120.2(2)
C34B C33B H33B 119.9
C32B C33B H33B 119.9
C33B C34B C35B 119.2(2)
C33B C34B H34B 120.4
C35B C34B H34B 120.4
C34B C35B C36B 120.9(2)
C34B C35B H35B 119.6
C36B C35B H35B 119.6
C31B C36B C35B 120.8(2)
C31B C36B H36B 119.6
C35B C36B H36B 119.6
C1B N1B C3B 122.10(18)
C1B N1B H1B 118.9
C3B N1B H1B 118.9
C2B N2B C4B 120.85(17)
C2B N2B H2B 119.6
C4B N2B H2B 119.6

loop_
_geom_bond_atom_site_label_1
_geom_bond_atom_site_label_2
_geom_bond_distance
C1A O1A 1.235(3)
C1A N1A 1.333(3)
C1A C10A 1.557(3)
C2A O2A 1.225(3)
C2A N2A 1.340(3)
C2A C3A 1.523(3)
C3A N1A 1.442(3)
C3A H3AA 0.9900
C3A H3AB 0.9900
C4A N2A 1.464(2)
C4A C9A 1.524(3)
C4A C5A 1.550(3)
C4A H4A 1.0000
C5A C8A 1.516(3)
C5A C7A 1.518(4)
C5A C6A 1.523(3)
C6A H6AA 0.9800
C6A H6AB 0.9800
C6A H6AC 0.9800
C7A H7AA 0.9800
C7A H7AB 0.9800
C7A H7AC 0.9800
C8A H8AA 0.9800
C8A H8AB 0.9800
C8A H8AC 0.9800
C9A H9AA 0.9800
C9A H9AB 0.9800
C9A H9AC 0.9800
C10A C21A 1.544(3)
C10A C11A 1.546(3)
C10A C31A 1.550(3)
C11A C16A 1.391(3)
C11A C12A 1.395(3)
C12A C13A 1.393(3)
C12A H12A 0.9500
C13A C14A 1.377(4)
C13A H13A 0.9500
C14A C15A 1.380(4)
C14A H14A 0.9500
C15A C16A 1.392(3)
C15A H15A 0.9500
C16A H16A 0.9500
C21A C26A 1.390(3)
C21A C22A 1.399(3)
C22A C23A 1.387(3)
C22A H22A 0.9500
C23A C24A 1.388(3)
C23A H23A 0.9500
C24A C25A 1.382(3)
C24A H24A 0.9500
C25A C26A 1.398(3)
C25A H25A 0.9500
C26A H26A 0.9500
C31A C36A 1.388(3)
C31A C32A 1.403(3)
C32A C33A 1.386(3)
C32A H32A 0.9500
C33A C34A 1.386(4)
C33A H33A 0.9500
C34A C35A 1.381(4)
C34A H34A 0.9500
C35A C36A 1.396(3)
C35A H35A 0.9500
C36A H36A 0.9500
N1A H1A 0.8800
N2A H2A 0.8800
C1B O1B 1.232(2)
C1B N1B 1.332(3)
C1B C10B 1.551(3)
C2B O2B 1.229(3)
C2B N2B 1.333(3)
C2B C3B 1.519(3)
C3B N1B 1.446(3)
C3B H3BA 0.9900
C3B H3BB 0.9900
C4B N2B 1.471(2)
C4B C9B 1.512(3)
C4B C5B 1.531(3)
C4B H4B 1.0000
C5B C7B 1.524(3)
C5B C6B 1.528(3)
C5B C8B 1.538(3)
C6B H6BA 0.9800
C6B H6BB 0.9800
C6B H6BC 0.9800
C7B H7BA 0.9800
C7B H7BB 0.9800
C7B H7BC 0.9800
C8B H8BA 0.9800
C8B H8BB 0.9800
C8B H8BC 0.9800
C9B H9BA 0.9800
C9B H9BB 0.9800
C9B H9BC 0.9800
C10B C21B 1.542(3)
C10B C11B 1.548(3)
C10B C31B 1.553(3)
C11B C16B 1.396(3)
C11B C12B 1.396(3)
C12B C13B 1.387(3)
C12B H12B 0.9500
C13B C14B 1.376(4)
C13B H13B 0.9500
C14B C15B 1.382(4)
C14B H14B 0.9500
C15B C16B 1.389(3)
C15B H15B 0.9500
C16B H16B 0.9500
C21B C26B 1.388(3)
C21B C22B 1.395(3)
C22B C23B 1.386(3)
C22B H22B 0.9500
C23B C24B 1.387(3)
C23B H23B 0.9500
C24B C25B 1.379(3)
C24B H24B 0.9500
C25B C26B 1.397(3)
C25B H25B 0.9500
C26B H26B 0.9500
C31B C36B 1.392(3)
C31B C32B 1.400(3)
C32B C33B 1.392(3)
C32B H32B 0.9500
C33B C34B 1.378(3)
C33B H33B 0.9500
C34B C35B 1.379(4)
C34B H34B 0.9500
C35B C36B 1.395(3)
C35B H35B 0.9500
C36B H36B 0.9500
N1B H1B 0.8800
N2B H2B 0.8800

loop_
_geom_torsion_atom_site_label_1
_geom_torsion_atom_site_label_2
_geom_torsion_atom_site_label_3
_geom_torsion_atom_site_label_4
_geom_torsion
O2A C2A C3A N1A -3.7(3)
N2A C2A C3A N1A 174.73(19)
N2A C4A C5A C8A -64.8(2)
C9A C4A C5A C8A 57.1(3)
N2A C4A C5A C7A 56.0(3)
C9A C4A C5A C7A 177.9(2)
N2A C4A C5A C6A 174.7(2)
C9A C4A C5A C6A -63.4(3)
O1A C1A C10A C21A 43.1(2)
N1A C1A C10A C21A -139.73(19)
O1A C1A C10A C11A -77.9(2)
N1A C1A C10A C11A 99.3(2)
O1A C1A C10A C31A 162.80(19)
N1A C1A C10A C31A -20.0(3)
C21A C10A C11A C16A 78.0(2)
C31A C10A C11A C16A -43.9(2)
C1A C10A C11A C16A -164.65(17)
C21A C10A C11A C12A -103.7(2)
C31A C10A C11A C12A 134.5(2)
C1A C10A C11A C12A 13.7(2)
C16A C11A C12A C13A 1.1(3)
C10A C11A C12A C13A -177.3(2)
C11A C12A C13A C14A -1.5(4)
C12A C13A C14A C15A 0.1(4)
C13A C14A C15A C16A 1.7(3)
C12A C11A C16A C15A 0.7(3)
C10A C11A C16A C15A 179.17(18)
C14A C15A C16A C11A -2.1(3)
C11A C10A C21A C26A -27.8(3)
C31A C10A C21A C26A 93.9(2)
C1A C10A C21A C26A -145.14(19)
C11A C10A C21A C22A 157.08(19)
C31A C10A C21A C22A -81.3(2)
C1A C10A C21A C22A 39.7(2)
C26A C21A C22A C23A -0.5(3)
C10A C21A C22A C23A 174.85(19)
C21A C22A C23A C24A -0.2(3)
C22A C23A C24A C25A 1.0(3)
C23A C24A C25A C26A -1.0(3)
C22A C21A C26A C25A 0.5(3)
C10A C21A C26A C25A -174.68(19)
C24A C25A C26A C21A 0.2(3)
C21A C10A C31A C36A 12.2(3)
C11A C10A C31A C36A 135.9(2)
C1A C10A C31A C36A -106.1(2)
C21A C10A C31A C32A -168.72(18)
C11A C10A C31A C32A -45.0(2)
C1A C10A C31A C32A 73.0(2)
C36A C31A C32A C33A 1.9(3)
C10A C31A C32A C33A -177.25(19)
C31A C32A C33A C34A -1.3(3)
C32A C33A C34A C35A -0.3(4)
C33A C34A C35A C36A 1.1(4)
C32A C31A C36A C35A -1.1(3)
C10A C31A C36A C35A 178.1(2)
C34A C35A C36A C31A -0.4(4)
O1A C1A N1A C3A 0.2(3)
C10A C1A N1A C3A -177.04(19)
C2A C3A N1A C1A -174.62(19)
O2A C2A N2A C4A 8.1(3)
C3A C2A N2A C4A -170.27(19)
C9A C4A N2A C2A 131.2(2)
C5A C4A N2A C2A -102.4(2)
O2B C2B C3B N1B -10.0(3)
N2B C2B C3B N1B 171.04(19)
N2B C4B C5B C7B 52.9(2)
C9B C4B C5B C7B 179.4(2)
N2B C4B C5B C6B -68.5(2)
C9B C4B C5B C6B 58.0(3)
N2B C4B C5B C8B 171.88(17)
C9B C4B C5B C8B -61.6(3)
O1B C1B C10B C21B -43.8(2)
N1B C1B C10B C21B 138.81(19)
O1B C1B C10B C11B 76.3(2)
N1B C1B C10B C11B -101.1(2)
O1B C1B C10B C31B -164.37(18)
N1B C1B C10B C31B 18.2(3)
C21B C10B C11B C16B -75.8(2)
C1B C10B C11B C16B 167.73(17)
C31B C10B C11B C16B 46.4(2)
C21B C10B C11B C12B 104.3(2)
C1B C10B C11B C12B -12.1(2)
C31B C10B C11B C12B -133.5(2)
C16B C11B C12B C13B 0.1(3)
C10B C11B C12B C13B 179.92(19)
C11B C12B C13B C14B 0.8(4)
C12B C13B C14B C15B -0.7(4)
C13B C14B C15B C16B -0.3(3)
C14B C15B C16B C11B 1.1(3)
C12B C11B C16B C15B -1.0(3)
C10B C11B C16B C15B 179.14(18)
C11B C10B C21B C26B 22.3(3)
C1B C10B C21B C26B 139.21(19)
C31B C10B C21B C26B -99.1(2)
C11B C10B C21B C22B -161.10(18)
C1B C10B C21B C22B -44.2(2)
C31B C10B C21B C22B 77.5(2)
C26B C21B C22B C23B 1.9(3)
C10B C21B C22B C23B -174.90(19)
C21B C22B C23B C24B 0.2(3)
C22B C23B C24B C25B -1.7(3)
C23B C24B C25B C26B 1.3(3)
C22B C21B C26B C25B -2.3(3)
C10B C21B C26B C25B 174.27(19)
C24B C25B C26B C21B 0.8(3)
C21B C10B C31B C36B -10.4(3)
C11B C10B C31B C36B -133.7(2)
C1B C10B C31B C36B 107.9(2)
C21B C10B C31B C32B 170.39(17)
C11B C10B C31B C32B 47.1(2)
C1B C10B C31B C32B -71.3(2)
C36B C31B C32B C33B -2.9(3)
C10B C31B C32B C33B 176.36(18)
C31B C32B C33B C34B 2.1(3)
C32B C33B C34B C35B -0.3(3)
C33B C34B C35B C36B -0.6(4)
C32B C31B C36B C35B 1.9(3)
C10B C31B C36B C35B -177.3(2)
C34B C35B C36B C31B -0.2(4)
O1B C1B N1B C3B -3.9(3)
C10B C1B N1B C3B 173.5(2)
C2B C3B N1B C1B -166.1(2)
O2B C2B N2B C4B -3.2(3)
C3B C2B N2B C4B 175.78(19)
C9B C4B N2B C2B 85.3(3)
C5B C4B N2B C2B -145.32(19)
